data_7248235
loop_
_publ_author_name
'Novikov, Anton P.'
'Volkov, Mikhail A.'

_publ_section_title
;
 The influence of the alkoxy substituent length on the crystal structures
 of Tc(v) complexes with pyrazine
;
_journal_issue 12
_journal_name_full CrystEngComm
_journal_page_first 1747
_journal_page_last 1755
_journal_paper_doi 10.1039/D4CE00029C
_journal_volume 26
_journal_year 2024
_chemical_formula_moiety 'C9 H11 Cl2 N4 O2 Tc'
_chemical_formula_sum 'C9 H11 Cl2 N4 O2 Tc'
_chemical_formula_weight 376.12
_space_group_crystal_system monoclinic
_space_group_IT_number 14
_space_group_name_Hall '-P 2ybc'
_space_group_name_H-M_alt 'P 1 21/c 1'
_atom_sites_solution_hydrogens geom
_atom_sites_solution_primary dual
_audit_creation_date 2023-07-10
_audit_creation_method
;
Olex2 1.5
(compiled 2023.03.06 svn.rbb2c1857 for OlexSys, GUI svn.r6748)
;
_audit_update_record
;
2023-10-18 deposited with the CCDC.	2024-02-13 downloaded from the CCDC.
;
_cell_angle_alpha 90
_cell_angle_beta 101.950(4)
_cell_angle_gamma 90
_cell_formula_units_Z 4
_cell_length_a 7.0073(8)
_cell_length_b 11.8847(12)
_cell_length_c 15.9967(17)
_cell_measurement_reflns_used 3707
_cell_measurement_temperature 100(2)
_cell_measurement_theta_max 26.456
_cell_measurement_theta_min 3.117
_cell_volume 1303.3(2)
_computing_cell_refinement 'SAINT V8.40B (Bruker, 2020)'
_computing_data_reduction 'SAINT V8.40B (Bruker, 2020)'
_computing_molecular_graphics 'Olex2 1.5 (Dolomanov et al., 2009)'
_computing_publication_material 'Olex2 1.5 (Dolomanov et al., 2009)'
_computing_structure_refinement 'SHELXL 2018/3 (Sheldrick, 2015)'
_computing_structure_solution 'XT  (Sheldrick, 2015)'
_diffrn_ambient_temperature 100(2)
_diffrn_measured_fraction_theta_full 0.995
_diffrn_measured_fraction_theta_max 0.997
_diffrn_measurement_device_type 'Bruker KAPPA APEX II area-detector diffractometer'
_diffrn_radiation_type MoK\a
_diffrn_radiation_wavelength 0.71073
_diffrn_reflns_av_R_equivalents 0.0751
_diffrn_reflns_av_unetI/netI 0.0581
_diffrn_reflns_Laue_measured_fraction_full 0.995
_diffrn_reflns_Laue_measured_fraction_max 0.997
_diffrn_reflns_limit_h_max 9
_diffrn_reflns_limit_h_min -9
_diffrn_reflns_limit_k_max 14
_diffrn_reflns_limit_k_min -16
_diffrn_reflns_limit_l_max 22
_diffrn_reflns_limit_l_min -22
_diffrn_reflns_number 23680
_diffrn_reflns_point_group_measured_fraction_full 0.995
_diffrn_reflns_point_group_measured_fraction_max 0.997
_diffrn_reflns_theta_full 25.242
_diffrn_reflns_theta_max 30.000
_diffrn_reflns_theta_min 4.266
_diffrn_source_current 30.0
_diffrn_source_power 1.5
_diffrn_source_voltage 50.0
_exptl_absorpt_coefficient_mu 1.513
_exptl_absorpt_correction_T_max 1.0000
_exptl_absorpt_correction_T_min 0.8799
_exptl_absorpt_correction_type multi-scan
_exptl_absorpt_process_details
;
SADABS-2016/2 (Bruker,2016/2) was used for absorption correction.
wR2(int) was 0.0716 before and 0.0616 after correction.
The Ratio of minimum to maximum transmission is 0.8799.
The \l/2 correction factor is Not present.
;
_exptl_crystal_colour green
_exptl_crystal_colour_primary green
_exptl_crystal_density_diffrn 1.917
_exptl_crystal_description block
_exptl_crystal_F_000 744
_exptl_crystal_size_max 0.23
_exptl_crystal_size_mid 0.2
_exptl_crystal_size_min 0.12
_refine_diff_density_max 0.643
_refine_diff_density_min -0.857
_refine_diff_density_rms 0.144
_refine_ls_extinction_method none
_refine_ls_goodness_of_fit_ref 1.029
_refine_ls_hydrogen_treatment constr
_refine_ls_matrix_type full
_refine_ls_number_parameters 164
_refine_ls_number_reflns 3791
_refine_ls_number_restraints 0
_refine_ls_restrained_S_all 1.029
_refine_ls_R_factor_all 0.0591
_refine_ls_R_factor_gt 0.0363
_refine_ls_shift/su_max 0.001
_refine_ls_shift/su_mean 0.000
_refine_ls_structure_factor_coef Fsqd
_refine_ls_weighting_details 'w=1/[\s^2^(Fo^2^)+(0.0300P)^2^+0.8537P] where P=(Fo^2^+2Fc^2^)/3'
_refine_ls_weighting_scheme calc
_refine_ls_wR_factor_gt 0.0712
_refine_ls_wR_factor_ref 0.0784
_reflns_Friedel_coverage 0.000
_reflns_number_gt 2885
_reflns_number_total 3791
_reflns_threshold_expression 'I > 2\s(I)'
_cod_data_source_file d4ce00029c2.cif
_cod_data_source_block mv3_lt_0m_a
_cod_depositor_comments 'Adding full bibliography for 7248235--7248244.cif.'
_cod_database_code 7248235
_shelx_shelxl_version_number 2018/3
_shelx_space_group_comment
;
The symmetry employed for this shelxl refinement is uniquely defined
by the following loop, which should always be used as a source of
symmetry information in preference to the above space-group names.
They are only intended as comments.
;
_olex2_refinement_description
;
1.a Aromatic/amide H refined with riding coordinates:
 C1(H1), C2(H2), C3(H3), C4(H4), C5(H5), C6(H6), C7(H7), C8(H8)
1.b Idealised Me refined as rotating group:
 C9(H9A,H9B,H9C)
;
_olex2_submission_special_instructions 'No special instructions were received'

loop_
_space_group_symop_operation_xyz
'x, y, z'
'-x, y+1/2, -z+1/2'
'-x, -y, -z'
'x, -y-1/2, z-1/2'

loop_
_atom_site_label
_atom_site_type_symbol
_atom_site_fract_x
_atom_site_fract_y
_atom_site_fract_z
_atom_site_U_iso_or_equiv
_atom_site_adp_type
_atom_site_occupancy
_atom_site_site_symmetry_order
_atom_site_calc_flag
_atom_site_refinement_flags_posn
_atom_site_refinement_flags_adp
_atom_site_refinement_flags_occupancy
_atom_site_disorder_assembly
_atom_site_disorder_group
Tc1 Tc 0.70028(4) 0.44626(2) 0.73461(2) 0.01002(7) Uani 1 1 d . . . . .
Cl2 Cl 0.97044(12) 0.35838(6) 0.82655(5) 0.01624(17) Uani 1 1 d . . . . .
Cl1 Cl 0.44107(11) 0.54488(6) 0.63839(5) 0.01567(16) Uani 1 1 d . . . . .
O2 O 0.5349(3) 0.39167(17) 0.78517(14) 0.0157(5) Uani 1 1 d . . . . .
O1 O 0.8626(3) 0.50986(17) 0.66931(13) 0.0133(4) Uani 1 1 d . . . . .
N1 N 0.7480(4) 0.58917(19) 0.81706(16) 0.0102(5) Uani 1 1 d . . . . .
N2 N 0.8346(4) 0.7724(2) 0.92723(18) 0.0199(6) Uani 1 1 d . . . . .
N3 N 0.6757(4) 0.30370(19) 0.64930(16) 0.0113(5) Uani 1 1 d . . . . .
N4 N 0.6998(4) 0.1206(2) 0.54267(18) 0.0195(6) Uani 1 1 d . . . . .
C9 C 0.9035(5) 0.5637(3) 0.5967(2) 0.0212(7) Uani 1 1 d . . . . .
H9A H 0.981722 0.629311 0.613974 0.032 Uiso 1 1 calc R U . . .
H9B H 0.783467 0.585639 0.559488 0.032 Uiso 1 1 calc R U . . .
H9C H 0.973075 0.513053 0.567040 0.032 Uiso 1 1 calc R U . . .
C1 C 0.7737(5) 0.6926(2) 0.7876(2) 0.0135(6) Uani 1 1 d . . . . .
H1 H 0.762222 0.704014 0.729221 0.016 Uiso 1 1 calc R U . . .
C2 C 0.8170(5) 0.7825(2) 0.8434(2) 0.0141(6) Uani 1 1 d . . . . .
H2 H 0.834551 0.853133 0.821080 0.017 Uiso 1 1 calc R U . . .
C3 C 0.8052(5) 0.6689(3) 0.9549(2) 0.0192(7) Uani 1 1 d . . . . .
H3 H 0.813626 0.658341 1.013197 0.023 Uiso 1 1 calc R U . . .
C4 C 0.7629(5) 0.5772(2) 0.9016(2) 0.0146(6) Uani 1 1 d . . . . .
H4 H 0.744766 0.506829 0.924194 0.017 Uiso 1 1 calc R U . . .
C5 C 0.7022(4) 0.1986(2) 0.6809(2) 0.0128(6) Uani 1 1 d . . . . .
H5 H 0.712481 0.186059 0.738993 0.015 Uiso 1 1 calc R U . . .
C6 C 0.7144(5) 0.1085(2) 0.6262(2) 0.0167(7) Uani 1 1 d . . . . .
H6 H 0.733573 0.036644 0.649493 0.020 Uiso 1 1 calc R U . . .
C7 C 0.6683(5) 0.2256(3) 0.5125(2) 0.0172(7) Uani 1 1 d . . . . .
H7 H 0.655133 0.237758 0.454132 0.021 Uiso 1 1 calc R U . . .
C8 C 0.6548(5) 0.3168(3) 0.5648(2) 0.0143(6) Uani 1 1 d . . . . .
H8 H 0.630783 0.388093 0.540952 0.017 Uiso 1 1 calc R U . . .

loop_
_atom_site_aniso_label
_atom_site_aniso_U_11
_atom_site_aniso_U_22
_atom_site_aniso_U_33
_atom_site_aniso_U_23
_atom_site_aniso_U_13
_atom_site_aniso_U_12
Tc1 0.01228(13) 0.00834(11) 0.00937(13) 0.00046(9) 0.00210(9) 0.00007(10)
Cl2 0.0191(4) 0.0142(3) 0.0129(4) 0.0004(3) -0.0025(3) 0.0039(3)
Cl1 0.0164(4) 0.0149(3) 0.0141(4) 0.0001(3) -0.0007(3) 0.0035(3)
O2 0.0169(12) 0.0157(10) 0.0151(12) -0.0015(9) 0.0050(9) -0.0023(9)
O1 0.0168(12) 0.0121(10) 0.0112(11) -0.0003(8) 0.0036(9) -0.0005(8)
N1 0.0113(13) 0.0107(11) 0.0091(13) -0.0010(9) 0.0033(10) 0.0014(9)
N2 0.0216(16) 0.0185(13) 0.0172(15) -0.0072(11) -0.0013(12) 0.0046(11)
N3 0.0101(13) 0.0104(11) 0.0131(14) 0.0002(9) 0.0015(10) 0.0004(9)
N4 0.0233(16) 0.0144(13) 0.0216(16) -0.0074(11) 0.0063(12) -0.0030(11)
C9 0.030(2) 0.0203(16) 0.0148(17) 0.0006(13) 0.0094(14) -0.0051(14)
C1 0.0156(17) 0.0136(14) 0.0114(15) -0.0008(11) 0.0032(12) -0.0001(12)
C2 0.0136(16) 0.0107(14) 0.0174(17) -0.0020(11) 0.0019(13) 0.0017(11)
C3 0.0196(18) 0.0271(17) 0.0096(16) -0.0015(13) -0.0002(13) 0.0028(14)
C4 0.0143(16) 0.0159(15) 0.0134(16) 0.0021(11) 0.0028(12) 0.0007(12)
C5 0.0098(15) 0.0153(14) 0.0130(16) 0.0024(11) 0.0019(12) -0.0006(11)
C6 0.0166(17) 0.0084(13) 0.0243(19) -0.0015(12) 0.0025(14) -0.0008(12)
C7 0.0228(18) 0.0170(15) 0.0124(16) -0.0031(12) 0.0051(13) -0.0020(13)
C8 0.0148(17) 0.0143(14) 0.0134(16) 0.0005(11) 0.0018(13) -0.0012(12)

loop_
_atom_type_symbol
_atom_type_description
_atom_type_scat_dispersion_real
_atom_type_scat_dispersion_imag
_atom_type_scat_source
C C 0.0033 0.0016 'International Tables Vol C Tables 4.2.6.8 and 6.1.1.4'
H H 0.0000 0.0000 'International Tables Vol C Tables 4.2.6.8 and 6.1.1.4'
Cl Cl 0.1484 0.1585 'International Tables Vol C Tables 4.2.6.8 and 6.1.1.4'
N N 0.0061 0.0033 'International Tables Vol C Tables 4.2.6.8 and 6.1.1.4'
O O 0.0106 0.0060 'International Tables Vol C Tables 4.2.6.8 and 6.1.1.4'
Tc Tc -1.4390 0.7593 'International Tables Vol C Tables 4.2.6.8 and 6.1.1.4'

loop_
_geom_angle_atom_site_label_1
_geom_angle_atom_site_label_2
_geom_angle_atom_site_label_3
_geom_angle
_geom_angle_site_symmetry_1
_geom_angle_site_symmetry_3
_geom_angle_publ_flag
Cl2 Tc1 Cl1 176.06(3) . . ?
O2 Tc1 Cl2 94.17(8) . . ?
O2 Tc1 Cl1 89.52(8) . . ?
O2 Tc1 O1 174.15(10) . . ?
O2 Tc1 N1 92.61(10) . . ?
O2 Tc1 N3 91.64(10) . . ?
O1 Tc1 Cl2 91.42(7) . . ?
O1 Tc1 Cl1 84.94(7) . . ?
O1 Tc1 N1 89.29(9) . . ?
O1 Tc1 N3 86.67(9) . . ?
N1 Tc1 Cl2 87.96(7) . . ?
N1 Tc1 Cl1 90.49(7) . . ?
N1 Tc1 N3 175.31(10) . . ?
N3 Tc1 Cl2 89.74(7) . . ?
N3 Tc1 Cl1 91.54(7) . . ?
C9 O1 Tc1 154.5(2) . . ?
C1 N1 Tc1 121.8(2) . . ?
C4 N1 Tc1 120.50(19) . . ?
C4 N1 C1 117.6(3) . . ?
C2 N2 C3 115.5(3) . . ?
C5 N3 Tc1 120.3(2) . . ?
C8 N3 Tc1 121.63(19) . . ?
C8 N3 C5 117.7(3) . . ?
C6 N4 C7 115.9(3) . . ?
O1 C9 H9A 109.5 . . ?
O1 C9 H9B 109.5 . . ?
O1 C9 H9C 109.5 . . ?
H9A C9 H9B 109.5 . . ?
H9A C9 H9C 109.5 . . ?
H9B C9 H9C 109.5 . . ?
N1 C1 H1 119.8 . . ?
N1 C1 C2 120.5(3) . . ?
C2 C1 H1 119.8 . . ?
N2 C2 C1 122.9(3) . . ?
N2 C2 H2 118.5 . . ?
C1 C2 H2 118.5 . . ?
N2 C3 H3 118.3 . . ?
N2 C3 C4 123.4(3) . . ?
C4 C3 H3 118.3 . . ?
N1 C4 C3 120.1(3) . . ?
N1 C4 H4 119.9 . . ?
C3 C4 H4 119.9 . . ?
N3 C5 H5 120.0 . . ?
N3 C5 C6 119.9(3) . . ?
C6 C5 H5 120.0 . . ?
N4 C6 C5 123.0(3) . . ?
N4 C6 H6 118.5 . . ?
C5 C6 H6 118.5 . . ?
N4 C7 H7 118.7 . . ?
N4 C7 C8 122.5(3) . . ?
C8 C7 H7 118.7 . . ?
N3 C8 C7 120.8(3) . . ?
N3 C8 H8 119.6 . . ?
C7 C8 H8 119.6 . . ?

loop_
_geom_bond_atom_site_label_1
_geom_bond_atom_site_label_2
_geom_bond_distance
_geom_bond_site_symmetry_2
_geom_bond_publ_flag
Tc1 Cl2 2.3843(8) . ?
Tc1 Cl1 2.4258(8) . ?
Tc1 O2 1.675(2) . ?
Tc1 O1 1.857(2) . ?
Tc1 N1 2.134(2) . ?
Tc1 N3 2.160(2) . ?
O1 C9 1.407(4) . ?
N1 C1 1.342(4) . ?
N1 C4 1.342(4) . ?
N2 C2 1.327(4) . ?
N2 C3 1.337(4) . ?
N3 C5 1.345(4) . ?
N3 C8 1.338(4) . ?
N4 C6 1.328(4) . ?
N4 C7 1.340(4) . ?
C9 H9A 0.9600 . ?
C9 H9B 0.9600 . ?
C9 H9C 0.9600 . ?
C1 H1 0.9300 . ?
C1 C2 1.385(4) . ?
C2 H2 0.9300 . ?
C3 H3 0.9300 . ?
C3 C4 1.379(4) . ?
C4 H4 0.9300 . ?
C5 H5 0.9300 . ?
C5 C6 1.396(4) . ?
C6 H6 0.9300 . ?
C7 H7 0.9300 . ?
C7 C8 1.385(4) . ?
C8 H8 0.9300 . ?

loop_
_geom_hbond_atom_site_label_D
_geom_hbond_atom_site_label_H
_geom_hbond_atom_site_label_A
_geom_hbond_distance_DH
_geom_hbond_distance_HA
_geom_hbond_distance_DA
_geom_hbond_angle_DHA
_geom_hbond_site_symmetry_A
_geom_hbond_publ_flag
C4 H4 N4 0.93 2.50 3.351(4) 152.8 4_566 yes

loop_
_geom_torsion_atom_site_label_1
_geom_torsion_atom_site_label_2
_geom_torsion_atom_site_label_3
_geom_torsion_atom_site_label_4
_geom_torsion
_geom_torsion_site_symmetry_1
_geom_torsion_site_symmetry_2
_geom_torsion_site_symmetry_3
_geom_torsion_site_symmetry_4
_geom_torsion_publ_flag
Tc1 N1 C1 C2 -175.8(2) . . . . ?
Tc1 N1 C4 C3 176.2(2) . . . . ?
Tc1 N3 C5 C6 -170.7(2) . . . . ?
Tc1 N3 C8 C7 170.3(2) . . . . ?
Cl2 Tc1 O1 C9 164.9(5) . . . . ?
Cl1 Tc1 O1 C9 -16.6(5) . . . . ?
N1 Tc1 O1 C9 -107.1(5) . . . . ?
N1 C1 C2 N2 -0.3(5) . . . . ?
N2 C3 C4 N1 -0.5(5) . . . . ?
N3 Tc1 O1 C9 75.3(5) . . . . ?
N3 C5 C6 N4 -0.4(5) . . . . ?
N4 C7 C8 N3 1.0(5) . . . . ?
C1 N1 C4 C3 -0.6(5) . . . . ?
C2 N2 C3 C4 1.2(5) . . . . ?
C3 N2 C2 C1 -0.8(5) . . . . ?
C4 N1 C1 C2 1.0(4) . . . . ?
C5 N3 C8 C7 -2.7(4) . . . . ?
C6 N4 C7 C8 1.0(5) . . . . ?
C7 N4 C6 C5 -1.3(5) . . . . ?
C8 N3 C5 C6 2.4(4) . . . . ?
